data_4315419
loop_
_publ_author_name
'Ekaterina Sergeeva'
'Jacob Kopilov'
'Israel Goldberg'
'Moshe Kol'

_publ_section_title
;
 Dithiodiolate Ligands: Group 4 Complexes and Application in Lactide
 Polymerization
;
_journal_name_full 'Inorganic Chemistry'
_journal_page_first 3977
_journal_page_last 3979
_journal_paper_doi 10.1021/ic100390x
_journal_volume 49
_journal_year 2010
_chemical_formula_moiety 'C16 H22 F12 O4 S2 Ti'
_chemical_formula_sum 'C16 H22 F12 O4 S2 Ti'
_chemical_formula_weight 618.36
_chemical_name_systematic
; 
 ? 
;
_space_group_IT_number 14
_symmetry_cell_setting monoclinic
_symmetry_space_group_name_Hall '-P 2ybc'
_symmetry_space_group_name_H-M 'P 1 21/c 1'
_atom_sites_solution_hydrogens geom
_atom_sites_solution_primary direct
_atom_sites_solution_secondary difmap
_audit_creation_method SHELXL-97
_cell_angle_alpha 90.00
_cell_angle_beta 103.9397(8)
_cell_angle_gamma 90.00
_cell_formula_units_Z 4
_cell_length_a 10.62920(10)
_cell_length_b 24.3687(5)
_cell_length_c 9.7091(2)
_cell_measurement_reflns_used 5525
_cell_measurement_temperature 110(2)
_cell_measurement_theta_max 27.88
_cell_measurement_theta_min 1.41
_cell_volume 2440.79(8)
_computing_cell_refinement Denzo
_computing_data_collection 'Collect, Nonius B.V.'
_computing_data_reduction 'Denzo & Scalepack'
_computing_structure_refinement 'SHELXL-97 (Sheldrick, 1997)'
_computing_structure_solution SIR-97
_diffrn_ambient_temperature 110(2)
_diffrn_detector_area_resol_mean 12.8
_diffrn_measured_fraction_theta_full 0.991
_diffrn_measured_fraction_theta_max 0.991
_diffrn_measurement_device_type 'Nonius KappaCCD'
_diffrn_measurement_method '1 deg. \f and \w scans'
_diffrn_radiation_monochromator graphite
_diffrn_radiation_source 'fine-focus sealed tube'
_diffrn_radiation_type MoK\a
_diffrn_radiation_wavelength 0.71073
_diffrn_reflns_av_R_equivalents 0.0610
_diffrn_reflns_av_sigmaI/netI 0.0636
_diffrn_reflns_limit_h_max 13
_diffrn_reflns_limit_h_min -13
_diffrn_reflns_limit_k_max 0
_diffrn_reflns_limit_k_min -32
_diffrn_reflns_limit_l_max 12
_diffrn_reflns_limit_l_min 0
_diffrn_reflns_number 20598
_diffrn_reflns_theta_full 27.90
_diffrn_reflns_theta_max 27.90
_diffrn_reflns_theta_min 2.32
_diffrn_standards_number 0?
_exptl_absorpt_coefficient_mu 0.634
_exptl_absorpt_correction_T_max 0.9109
_exptl_absorpt_correction_T_min 0.8325
_exptl_absorpt_correction_type multi-scan
_exptl_absorpt_process_details 'Blessing, 1995'
_exptl_crystal_colour colorless
_exptl_crystal_density_diffrn 1.683
_exptl_crystal_density_method 'not measured'
_exptl_crystal_description prism
_exptl_crystal_F_000 1248
_exptl_crystal_size_max 0.30
_exptl_crystal_size_mid 0.15
_exptl_crystal_size_min 0.15
_refine_diff_density_max 0.882
_refine_diff_density_min -0.691
_refine_diff_density_rms 0.127
_refine_ls_extinction_method none
_refine_ls_goodness_of_fit_ref 1.027
_refine_ls_hydrogen_treatment constr
_refine_ls_matrix_type full
_refine_ls_number_parameters 320
_refine_ls_number_reflns 5773
_refine_ls_number_restraints 0
_refine_ls_restrained_S_all 1.027
_refine_ls_R_factor_all 0.1029
_refine_ls_R_factor_gt 0.0665
_refine_ls_shift/su_max 0.000
_refine_ls_shift/su_mean 0.000
_refine_ls_structure_factor_coef Fsqd
_refine_ls_weighting_details 'calc w=1/[\s^2^(Fo^2^)+(0.1079P)^2^+6.4838P] where P=(Fo^2^+2Fc^2^)/3'
_refine_ls_weighting_scheme calc
_refine_ls_wR_factor_gt 0.1931
_refine_ls_wR_factor_ref 0.2121
_reflns_number_gt 3842
_reflns_number_total 5773
_reflns_threshold_expression >2sigma(I)
_cod_data_source_file ic100390x_si_002.cif
_cod_data_source_block mk213
_cod_original_sg_symbol_H-M 'P 21/c'
_cod_database_code 4315419

loop_
_symmetry_equiv_pos_as_xyz
'x, y, z'
'-x, y+1/2, -z+1/2'
'-x, -y, -z'
'x, -y-1/2, z-1/2'

loop_
_atom_site_label
_atom_site_type_symbol
_atom_site_fract_x
_atom_site_fract_y
_atom_site_fract_z
_atom_site_U_iso_or_equiv
_atom_site_adp_type
_atom_site_occupancy
_atom_site_symmetry_multiplicity
_atom_site_calc_flag
_atom_site_refinement_flags
_atom_site_disorder_assembly
_atom_site_disorder_group
Ti1 Ti 0.17936(7) 0.37242(3) 0.32573(8) 0.0214(2) Uani 1 1 d . . .
O2 O 0.0067(3) 0.34881(14) 0.2285(3) 0.0274(7) Uani 1 1 d . . .
O3 O 0.3239(3) 0.36965(12) 0.4884(3) 0.0237(6) Uani 1 1 d . . .
O4 O 0.2489(3) 0.35463(13) 0.1809(3) 0.0261(7) Uani 1 1 d . . .
O5 O 0.1673(3) 0.44411(13) 0.3239(3) 0.0261(7) Uani 1 1 d . . .
S6 S 0.02881(11) 0.37460(5) 0.52114(11) 0.0274(3) Uani 1 1 d . . .
S7 S 0.20258(11) 0.26634(5) 0.42209(12) 0.0267(3) Uani 1 1 d . . .
C8 C 0.2802(5) 0.3792(2) 0.0591(5) 0.0303(10) Uani 1 1 d . . .
H8 H 0.3124 0.3495 0.0052 0.036 Uiso 1 1 calc R . .
C9 C 0.1590(5) 0.4033(2) -0.0367(5) 0.0403(12) Uani 1 1 d . . .
H9A H 0.0912 0.3752 -0.0585 0.060 Uiso 1 1 calc R . .
H9B H 0.1785 0.4161 -0.1250 0.060 Uiso 1 1 calc R . .
H9C H 0.1288 0.4342 0.0113 0.060 Uiso 1 1 calc R . .
C10 C 0.3870(5) 0.4206(2) 0.1039(6) 0.0410(13) Uani 1 1 d . . .
H10A H 0.3578 0.4502 0.1571 0.062 Uiso 1 1 calc R . .
H10B H 0.4096 0.4359 0.0196 0.062 Uiso 1 1 calc R . .
H10C H 0.4633 0.4028 0.1641 0.062 Uiso 1 1 calc R . .
C11 C 0.1824(5) 0.4976(2) 0.3859(5) 0.0346(11) Uani 1 1 d . . .
H11 H 0.1113 0.5035 0.4356 0.042 Uiso 1 1 calc R . .
C12 C 0.1686(6) 0.5398(2) 0.2695(6) 0.0419(13) Uani 1 1 d . . .
H12A H 0.2369 0.5343 0.2186 0.063 Uiso 1 1 calc R . .
H12B H 0.1766 0.5767 0.3111 0.063 Uiso 1 1 calc R . .
H12C H 0.0836 0.5360 0.2032 0.063 Uiso 1 1 calc R . .
C13 C 0.3096(6) 0.5008(3) 0.4937(7) 0.0525(15) Uani 1 1 d . . .
H13A H 0.3099 0.4747 0.5705 0.079 Uiso 1 1 calc R . .
H13B H 0.3220 0.5381 0.5326 0.079 Uiso 1 1 calc R . .
H13C H 0.3801 0.4918 0.4484 0.079 Uiso 1 1 calc R . .
C14 C 0.4110(4) 0.33095(19) 0.5542(5) 0.0254(9) Uani 1 1 d . . .
C15 C 0.3483(5) 0.2734(2) 0.5631(5) 0.0299(10) Uani 1 1 d . . .
H15A H 0.3267 0.2694 0.6562 0.036 Uiso 1 1 calc R . .
H15B H 0.4107 0.2442 0.5546 0.036 Uiso 1 1 calc R . .
C16 C 0.0795(5) 0.2603(2) 0.5227(5) 0.0309(10) Uani 1 1 d . . .
H16A H -0.0054 0.2539 0.4555 0.037 Uiso 1 1 calc R . .
H16B H 0.0994 0.2278 0.5851 0.037 Uiso 1 1 calc R . .
C17 C 0.0673(5) 0.3101(2) 0.6139(5) 0.0333(11) Uani 1 1 d . . .
H17A H 0.1500 0.3146 0.6861 0.040 Uiso 1 1 calc R . .
H17B H -0.0008 0.3023 0.6651 0.040 Uiso 1 1 calc R . .
C18 C -0.1266(4) 0.3585(2) 0.4019(5) 0.0301(10) Uani 1 1 d . . .
H18A H -0.1549 0.3215 0.4239 0.036 Uiso 1 1 calc R . .
H18B H -0.1924 0.3853 0.4154 0.036 Uiso 1 1 calc R . .
C19 C -0.1153(4) 0.3602(2) 0.2442(5) 0.0296(10) Uani 1 1 d . . .
C20 C -0.1595(5) 0.4174(3) 0.1829(6) 0.0390(12) Uani 1 1 d . . .
F21 F -0.1036(3) 0.45691(13) 0.2735(4) 0.0461(8) Uani 1 1 d . . .
F22 F -0.1282(4) 0.42673(18) 0.0616(4) 0.0636(11) Uani 1 1 d . . .
F23 F -0.2146(3) 0.31737(18) 0.0235(3) 0.0603(10) Uani 1 1 d . . .
C24 C -0.2056(5) 0.3156(3) 0.1620(6) 0.0410(13) Uani 1 1 d . . .
F25 F -0.2873(3) 0.42485(15) 0.1616(4) 0.0499(8) Uani 1 1 d . . .
F26 F -0.1615(3) 0.26533(14) 0.2070(4) 0.0499(9) Uani 1 1 d . . .
F27 F -0.3267(3) 0.31844(14) 0.1815(4) 0.0468(8) Uani 1 1 d . . .
C28 C 0.4712(5) 0.3504(2) 0.7052(5) 0.0341(11) Uani 1 1 d . . .
F29 F 0.3759(3) 0.36318(15) 0.7705(3) 0.0485(8) Uani 1 1 d . . .
F30 F 0.5417(3) 0.39660(13) 0.7079(3) 0.0427(7) Uani 1 1 d . . .
F31 F 0.5461(3) 0.31334(14) 0.7856(3) 0.0522(9) Uani 1 1 d . . .
C32 C 0.5183(5) 0.3239(2) 0.4716(5) 0.0315(10) Uani 1 1 d . . .
F33 F 0.5611(3) 0.37235(12) 0.4369(3) 0.0382(7) Uani 1 1 d . . .
F34 F 0.4709(3) 0.29694(13) 0.3508(3) 0.0385(7) Uani 1 1 d . . .
F35 F 0.6210(3) 0.29628(13) 0.5439(3) 0.0457(8) Uani 1 1 d . . .

loop_
_atom_site_aniso_label
_atom_site_aniso_U_11
_atom_site_aniso_U_22
_atom_site_aniso_U_33
_atom_site_aniso_U_23
_atom_site_aniso_U_13
_atom_site_aniso_U_12
Ti1 0.0191(4) 0.0255(4) 0.0201(4) 0.0005(3) 0.0058(3) 0.0007(3)
O2 0.0159(15) 0.0405(19) 0.0258(15) -0.0036(13) 0.0047(12) -0.0011(13)
O3 0.0217(15) 0.0253(16) 0.0239(14) 0.0003(12) 0.0049(12) 0.0015(12)
O4 0.0242(16) 0.0309(17) 0.0247(15) 0.0034(13) 0.0090(12) 0.0012(13)
O5 0.0249(16) 0.0253(16) 0.0280(15) -0.0001(12) 0.0058(13) 0.0006(13)
S6 0.0269(6) 0.0319(6) 0.0252(5) -0.0010(4) 0.0095(4) -0.0014(5)
S7 0.0246(6) 0.0286(6) 0.0258(5) 0.0013(4) 0.0038(4) -0.0027(5)
C8 0.038(3) 0.032(3) 0.024(2) 0.0035(18) 0.015(2) 0.003(2)
C9 0.043(3) 0.051(3) 0.026(2) 0.012(2) 0.007(2) 0.004(3)
C10 0.037(3) 0.048(3) 0.043(3) 0.000(2) 0.018(2) -0.008(2)
C11 0.039(3) 0.031(3) 0.035(3) -0.003(2) 0.012(2) -0.001(2)
C12 0.052(3) 0.027(3) 0.050(3) 0.009(2) 0.018(3) 0.005(2)
C13 0.052(4) 0.037(3) 0.058(4) -0.008(3) -0.007(3) 0.002(3)
C14 0.022(2) 0.026(2) 0.027(2) 0.0051(17) 0.0022(17) -0.0025(18)
C15 0.026(2) 0.032(3) 0.029(2) 0.0076(19) 0.0004(18) -0.002(2)
C16 0.026(2) 0.034(3) 0.033(2) 0.0074(19) 0.0071(19) -0.002(2)
C17 0.032(3) 0.043(3) 0.028(2) 0.008(2) 0.0122(19) 0.002(2)
C18 0.022(2) 0.037(3) 0.032(2) -0.001(2) 0.0072(19) -0.0022(19)
C19 0.015(2) 0.043(3) 0.031(2) -0.001(2) 0.0049(17) 0.0039(19)
C20 0.021(2) 0.058(4) 0.038(3) 0.009(2) 0.006(2) 0.005(2)
F21 0.0339(17) 0.0345(17) 0.069(2) 0.0065(15) 0.0118(15) 0.0038(13)
F22 0.060(2) 0.087(3) 0.048(2) 0.0302(19) 0.0215(17) 0.027(2)
F23 0.0325(17) 0.104(3) 0.0399(17) -0.0240(18) 0.0009(14) -0.0096(18)
C24 0.024(3) 0.058(4) 0.041(3) -0.011(2) 0.009(2) -0.002(2)
F25 0.0205(15) 0.059(2) 0.066(2) 0.0081(17) 0.0023(14) 0.0104(14)
F26 0.0289(16) 0.0429(19) 0.074(2) -0.0218(16) 0.0050(15) 0.0001(14)
F27 0.0193(14) 0.055(2) 0.065(2) -0.0144(16) 0.0086(13) -0.0035(13)
C28 0.031(3) 0.038(3) 0.030(2) 0.006(2) 0.001(2) -0.004(2)
F29 0.050(2) 0.071(2) 0.0255(14) -0.0080(14) 0.0126(14) -0.0130(17)
F30 0.0462(19) 0.0402(17) 0.0363(15) -0.0035(13) -0.0003(13) -0.0146(14)
F31 0.052(2) 0.052(2) 0.0386(17) 0.0119(14) -0.0176(14) -0.0077(16)
C32 0.023(2) 0.031(3) 0.039(3) 0.002(2) 0.0039(19) 0.0034(19)
F33 0.0304(15) 0.0368(16) 0.0518(18) 0.0039(13) 0.0187(13) -0.0047(12)
F34 0.0346(16) 0.0436(18) 0.0392(15) -0.0081(13) 0.0125(13) 0.0046(13)
F35 0.0241(15) 0.051(2) 0.0581(19) 0.0078(15) 0.0018(13) 0.0129(14)

loop_
_atom_type_symbol
_atom_type_description
_atom_type_scat_dispersion_real
_atom_type_scat_dispersion_imag
_atom_type_scat_source
C C 0.0033 0.0016 'International Tables Vol C Tables 4.2.6.8 and 6.1.1.4'
H H 0.0000 0.0000 'International Tables Vol C Tables 4.2.6.8 and 6.1.1.4'
F F 0.0171 0.0103 'International Tables Vol C Tables 4.2.6.8 and 6.1.1.4'
O O 0.0106 0.0060 'International Tables Vol C Tables 4.2.6.8 and 6.1.1.4'
S S 0.1246 0.1234 'International Tables Vol C Tables 4.2.6.8 and 6.1.1.4'
Ti Ti 0.2776 0.4457 'International Tables Vol C Tables 4.2.6.8 and 6.1.1.4'

loop_
_geom_angle_atom_site_label_1
_geom_angle_atom_site_label_2
_geom_angle_atom_site_label_3
_geom_angle
_geom_angle_site_symmetry_1
_geom_angle_site_symmetry_3
_geom_angle_publ_flag
O5 Ti1 O4 106.04(14) . . ?
O5 Ti1 O3 94.89(14) . . ?
O4 Ti1 O3 103.72(14) . . ?
O5 Ti1 O2 103.47(15) . . ?
O4 Ti1 O2 93.87(14) . . ?
O3 Ti1 O2 149.98(14) . . ?
O5 Ti1 S7 160.88(10) . . ?
O4 Ti1 S7 91.11(11) . . ?
O3 Ti1 S7 72.40(10) . . ?
O2 Ti1 S7 83.28(11) . . ?
O5 Ti1 S6 86.26(10) . . ?
O4 Ti1 S6 163.83(11) . . ?
O3 Ti1 S6 85.23(9) . . ?
O2 Ti1 S6 72.70(9) . . ?
S7 Ti1 S6 78.64(4) . . ?
C19 O2 Ti1 134.1(3) . . ?
C14 O3 Ti1 136.5(3) . . ?
C8 O4 Ti1 140.1(3) . . ?
C11 O5 Ti1 154.9(3) . . ?
C17 S6 C18 101.0(2) . . ?
C17 S6 Ti1 103.09(15) . . ?
C18 S6 Ti1 98.40(15) . . ?
C15 S7 C16 101.3(2) . . ?
C15 S7 Ti1 99.10(16) . . ?
C16 S7 Ti1 104.01(16) . . ?
O4 C8 C10 110.5(4) . . ?
O4 C8 C9 109.7(4) . . ?
C10 C8 C9 112.9(4) . . ?
O4 C8 H8 107.9 . . ?
C10 C8 H8 107.9 . . ?
C9 C8 H8 107.9 . . ?
C8 C9 H9A 109.5 . . ?
C8 C9 H9B 109.5 . . ?
H9A C9 H9B 109.5 . . ?
C8 C9 H9C 109.5 . . ?
H9A C9 H9C 109.5 . . ?
H9B C9 H9C 109.5 . . ?
C8 C10 H10A 109.5 . . ?
C8 C10 H10B 109.5 . . ?
H10A C10 H10B 109.5 . . ?
C8 C10 H10C 109.5 . . ?
H10A C10 H10C 109.5 . . ?
H10B C10 H10C 109.5 . . ?
O5 C11 C13 109.5(4) . . ?
O5 C11 C12 109.0(4) . . ?
C13 C11 C12 113.2(5) . . ?
O5 C11 H11 108.3 . . ?
C13 C11 H11 108.3 . . ?
C12 C11 H11 108.3 . . ?
C11 C12 H12A 109.5 . . ?
C11 C12 H12B 109.5 . . ?
H12A C12 H12B 109.5 . . ?
C11 C12 H12C 109.5 . . ?
H12A C12 H12C 109.5 . . ?
H12B C12 H12C 109.5 . . ?
C11 C13 H13A 109.5 . . ?
C11 C13 H13B 109.5 . . ?
H13A C13 H13B 109.5 . . ?
C11 C13 H13C 109.5 . . ?
H13A C13 H13C 109.5 . . ?
H13B C13 H13C 109.5 . . ?
O3 C14 C28 108.3(4) . . ?
O3 C14 C32 109.5(3) . . ?
C28 C14 C32 109.9(4) . . ?
O3 C14 C15 113.2(4) . . ?
C28 C14 C15 108.1(4) . . ?
C32 C14 C15 107.8(4) . . ?
C14 C15 S7 110.0(3) . . ?
C14 C15 H15A 109.7 . . ?
S7 C15 H15A 109.7 . . ?
C14 C15 H15B 109.7 . . ?
S7 C15 H15B 109.7 . . ?
H15A C15 H15B 108.2 . . ?
C17 C16 S7 114.9(3) . . ?
C17 C16 H16A 108.5 . . ?
S7 C16 H16A 108.5 . . ?
C17 C16 H16B 108.5 . . ?
S7 C16 H16B 108.5 . . ?
H16A C16 H16B 107.5 . . ?
C16 C17 S6 116.3(3) . . ?
C16 C17 H17A 108.2 . . ?
S6 C17 H17A 108.2 . . ?
C16 C17 H17B 108.2 . . ?
S6 C17 H17B 108.2 . . ?
H17A C17 H17B 107.4 . . ?
C19 C18 S6 110.2(3) . . ?
C19 C18 H18A 109.6 . . ?
S6 C18 H18A 109.6 . . ?
C19 C18 H18B 109.6 . . ?
S6 C18 H18B 109.6 . . ?
H18A C18 H18B 108.1 . . ?
O2 C19 C20 110.4(4) . . ?
O2 C19 C24 106.7(4) . . ?
C20 C19 C24 110.1(4) . . ?
O2 C19 C18 113.6(4) . . ?
C20 C19 C18 108.3(4) . . ?
C24 C19 C18 107.6(4) . . ?
F22 C20 F25 107.7(4) . . ?
F22 C20 F21 107.1(5) . . ?
F25 C20 F21 106.0(4) . . ?
F22 C20 C19 112.5(5) . . ?
F25 C20 C19 112.8(4) . . ?
F21 C20 C19 110.5(4) . . ?
F23 C24 F26 107.1(4) . . ?
F23 C24 F27 107.6(4) . . ?
F26 C24 F27 105.8(4) . . ?
F23 C24 C19 112.6(5) . . ?
F26 C24 C19 110.5(4) . . ?
F27 C24 C19 112.8(4) . . ?
F31 C28 F30 107.7(4) . . ?
F31 C28 F29 107.0(4) . . ?
F30 C28 F29 105.9(4) . . ?
F31 C28 C14 114.0(4) . . ?
F30 C28 C14 112.3(4) . . ?
F29 C28 C14 109.5(4) . . ?
F35 C32 F34 107.7(4) . . ?
F35 C32 F33 107.1(4) . . ?
F34 C32 F33 107.0(4) . . ?
F35 C32 C14 113.2(4) . . ?
F34 C32 C14 109.9(4) . . ?
F33 C32 C14 111.6(4) . . ?

loop_
_geom_bond_atom_site_label_1
_geom_bond_atom_site_label_2
_geom_bond_distance
_geom_bond_site_symmetry_2
_geom_bond_publ_flag
Ti1 O5 1.751(3) . ?
Ti1 O4 1.792(3) . ?
Ti1 O3 1.921(3) . ?
Ti1 O2 1.938(3) . ?
Ti1 S7 2.7401(14) . ?
Ti1 S6 2.7615(13) . ?
O2 C19 1.369(5) . ?
O3 C14 1.368(5) . ?
O4 C8 1.435(5) . ?
O5 C11 1.427(6) . ?
S6 C17 1.809(5) . ?
S6 C18 1.817(5) . ?
S7 C15 1.812(5) . ?
S7 C16 1.818(5) . ?
C8 C10 1.503(7) . ?
C8 C9 1.514(7) . ?
C8 H8 1.0000 . ?
C9 H9A 0.9800 . ?
C9 H9B 0.9800 . ?
C9 H9C 0.9800 . ?
C10 H10A 0.9800 . ?
C10 H10B 0.9800 . ?
C10 H10C 0.9800 . ?
C11 C13 1.500(8) . ?
C11 C12 1.511(7) . ?
C11 H11 1.0000 . ?
C12 H12A 0.9800 . ?
C12 H12B 0.9800 . ?
C12 H12C 0.9800 . ?
C13 H13A 0.9800 . ?
C13 H13B 0.9800 . ?
C13 H13C 0.9800 . ?
C14 C28 1.527(6) . ?
C14 C32 1.554(6) . ?
C14 C15 1.563(6) . ?
C15 H15A 0.9900 . ?
C15 H15B 0.9900 . ?
C16 C17 1.525(7) . ?
C16 H16A 0.9900 . ?
C16 H16B 0.9900 . ?
C17 H17A 0.9900 . ?
C17 H17B 0.9900 . ?
C18 C19 1.565(6) . ?
C18 H18A 0.9900 . ?
C18 H18B 0.9900 . ?
C19 C20 1.542(7) . ?
C19 C24 1.541(7) . ?
C20 F22 1.318(6) . ?
C20 F25 1.337(6) . ?
C20 F21 1.343(7) . ?
F23 C24 1.326(6) . ?
C24 F26 1.345(7) . ?
C24 F27 1.347(6) . ?
C28 F31 1.326(6) . ?
C28 F30 1.350(6) . ?
C28 F29 1.354(6) . ?
C32 F35 1.330(5) . ?
C32 F34 1.333(6) . ?
C32 F33 1.337(6) . ?
